data_2218738
loop_
_publ_author_name
'Wang, Hai-Yang'
'Zhang, Qiang'
'Li, Yi-Zhi'
'Gui, Yuan'
'Huang, Zhi-Zhen'

_publ_section_title
;[(1<i>S</i>,2<i>S</i>,3<i>R</i>,4<i>R</i>)-3-Hydroxy-4,7,7-trimethylbicyclo[2.2.1]heptan-2-yl]methyl[(<i>E</i>)-3-(trimethylsilyl)prop-2-enyl]selenonium
 bromide
;
_journal_coeditor_code IM2070
_journal_issue 7
_journal_name_full 'Acta Crystallographica Section E'
_journal_page_first o1245
_journal_paper_doi 10.1107/S1600536808016863
_journal_volume 64
_journal_year 2008
_chemical_formula_iupac 'C17 H33 O Se Si +, Br -'
_chemical_formula_moiety 'C17 H33 O Se Si, Br'
_chemical_formula_sum 'C17 H33 Br O Se Si'
_chemical_formula_weight 440.39
_chemical_name_systematic
;
[(1<i>S</i>,2<i>S</i>,3<i>R</i>,4<i>R</i>)-3-Hydroxy-4,7,7-
trimethylbicyclo[2.2.1]hept-2-yl]methyl[(E)-3-(trimethylsilyl)prop-2-
enyl]selenonium bromide
;
_space_group_IT_number 4
_symmetry_cell_setting monoclinic
_symmetry_space_group_name_Hall 'P 2yb'
_symmetry_space_group_name_H-M 'P 1 21 1'
_atom_sites_solution_hydrogens geom
_atom_sites_solution_primary direct
_atom_sites_solution_secondary difmap
_cell_angle_alpha 90.00
_cell_angle_beta 101.29(3)
_cell_angle_gamma 90.00
_cell_formula_units_Z 2
_cell_length_a 7.555(2)
_cell_length_b 10.023(2)
_cell_length_c 14.423(3)
_cell_measurement_reflns_used 895
_cell_measurement_temperature 291(2)
_cell_measurement_theta_max 24.54
_cell_measurement_theta_min 2.11
_cell_volume 1071.0(4)
_computing_cell_refinement 'SMART (Bruker, 2000)'
_computing_data_collection 'SMART (Bruker, 2000)'
_computing_data_reduction 'SAINT (Bruker, 2000)'
_computing_molecular_graphics 'SHELXTL (Sheldrick, 2008)'
_computing_publication_material 'SHELXTL (Sheldrick, 2008)'
_computing_structure_refinement 'SHELXTL (Sheldrick, 2008)'
_computing_structure_solution 'SHELXTL (Sheldrick, 2008)'
_diffrn_ambient_temperature 291(2)
_diffrn_measured_fraction_theta_full 1.000
_diffrn_measured_fraction_theta_max 1.000
_diffrn_measurement_device_type 'Bruker SMART Apex CCD'
_diffrn_measurement_method 'phi and omega scans'
_diffrn_radiation_monochromator graphite
_diffrn_radiation_source 'sealed tube'
_diffrn_radiation_type MoK\a
_diffrn_radiation_wavelength 0.71073
_diffrn_reflns_av_R_equivalents 0.0348
_diffrn_reflns_av_sigmaI/netI 0.0677
_diffrn_reflns_limit_h_max 9
_diffrn_reflns_limit_h_min -9
_diffrn_reflns_limit_k_max 12
_diffrn_reflns_limit_k_min 0
_diffrn_reflns_limit_l_max 17
_diffrn_reflns_limit_l_min 0
_diffrn_reflns_number 4460
_diffrn_reflns_theta_full 25.96
_diffrn_reflns_theta_max 25.96
_diffrn_reflns_theta_min 1.44
_exptl_absorpt_coefficient_mu 3.673
_exptl_absorpt_correction_T_max 0.41
_exptl_absorpt_correction_T_min 0.35
_exptl_absorpt_correction_type multi-scan
_exptl_absorpt_process_details '(SADABS; Bruker, 2000)'
_exptl_crystal_colour colourless
_exptl_crystal_density_diffrn 1.366
_exptl_crystal_density_method 'not measured'
_exptl_crystal_description bloc
_exptl_crystal_F_000 452
_exptl_crystal_size_max 0.30
_exptl_crystal_size_mid 0.26
_exptl_crystal_size_min 0.24
_refine_diff_density_max 0.642
_refine_diff_density_min -0.742
_refine_ls_abs_structure_details 'Flack (1983), 1140 Friedel pairs'
_refine_ls_abs_structure_Flack 0.01(2)
_refine_ls_extinction_method none
_refine_ls_goodness_of_fit_ref 1.073
_refine_ls_hydrogen_treatment mixed
_refine_ls_matrix_type full
_refine_ls_number_parameters 170
_refine_ls_number_reflns 3374
_refine_ls_number_restraints 1
_refine_ls_restrained_S_all 1.073
_refine_ls_R_factor_all 0.0711
_refine_ls_R_factor_gt 0.0527
_refine_ls_shift/su_max 0.000
_refine_ls_shift/su_mean 0.000
_refine_ls_structure_factor_coef Fsqd
_refine_ls_weighting_details 'calc w=1/[\s^2^(Fo^2^)+(0.046P)^2^] where P=(Fo^2^+2Fc^2^)/3'
_refine_ls_weighting_scheme calc
_refine_ls_wR_factor_gt 0.1000
_refine_ls_wR_factor_ref 0.1021
_reflns_number_gt 1732
_reflns_number_total 3374
_reflns_threshold_expression >2sigma(I)
_cod_data_source_file im2070.cif
_cod_data_source_block I
_cod_depositor_comments
;
The following automatic conversions were performed:
'_symmetry_cell_setting' value 'Monoclinic' changed to 'monoclinic'
according to '/home/saulius/struct/CIF-dictionaries/cif_core.dic'
dictionary named 'cif_core.dic' version 2.4.1 from 2010-06-29.

Automatic conversion script
Id: cif_fix_enum 1527 2010-12-29 10:47:43Z saulius 

The following automatic conversions were performed:

'_symmetry_cell_setting' value 'Monoclinic' changed to 'monoclinic'
according to /home/saulius/struct/CIF-dictionaries/cif_core.dic
dictionary named 'cif_core.dic' version 2.4.1 from 2010-06-29.

Automatic conversion script
Id: cif_fix_values 1715 2011-07-08 13:25:40Z adriana 
;
_cod_original_sg_symbol_H-M 'P2(1) '
_cod_database_code 2218738
_cod_database_fobs_code 2218738

loop_
_symmetry_equiv_pos_as_xyz
'x, y, z'
'-x, y+1/2, -z'

loop_
_atom_site_type_symbol
_atom_site_label
_atom_site_fract_x
_atom_site_fract_y
_atom_site_fract_z
_atom_site_U_iso_or_equiv
_atom_site_adp_type
_atom_site_calc_flag
_atom_site_refinement_flags
_atom_site_occupancy
Br Br1 0.32321(7) 1.05851(10) 0.09364(5) 0.0584(2) Uani d . 1
C C1 0.6248(8) 0.4347(6) 0.3285(4) 0.0404(14) Uani d . 1
H H1A 0.6335 0.3442 0.3079 0.061 Uiso calc R 1
H H1B 0.5363 0.4400 0.3679 0.061 Uiso calc R 1
H H1C 0.7399 0.4630 0.3637 0.061 Uiso calc R 1
C C2 0.7389(6) 0.5504(10) 0.2095(4) 0.0425(13) Uani d . 1
H H2A 0.8154 0.6083 0.2529 0.064 Uiso calc R 1
H H2B 0.7085 0.5928 0.1488 0.064 Uiso calc R 1
H H2C 0.8013 0.4683 0.2036 0.064 Uiso calc R 1
C C3 0.5706(8) 0.5219(6) 0.2454(5) 0.0498(18) Uani d . 1
C C4 0.4232(11) 0.4559(8) 0.1682(5) 0.0445(19) Uani d . 1
H H4 0.4615 0.3724 0.1428 0.053 Uiso calc R 1
C C5 0.3867(6) 0.5695(8) 0.0960(4) 0.0361(12) Uani d . 1
H H5 0.4822 0.5710 0.0588 0.043 Uiso calc R 1
C C6 0.3996(9) 0.6917(8) 0.1552(5) 0.0398(16) Uani d . 1
H H6 0.4963 0.7496 0.1422 0.048 Uiso calc R 1
C C7 0.4459(9) 0.6398(7) 0.2553(4) 0.0473(15) Uani d . 1
C C8 0.2804(6) 0.5707(9) 0.2761(4) 0.0406(14) Uani d . 1
H H8A 0.1744 0.6264 0.2578 0.049 Uiso calc R 1
H H8B 0.2955 0.5499 0.3428 0.049 Uiso calc R 1
C C9 0.2627(8) 0.4411(7) 0.2161(5) 0.0460(15) Uani d . 1
H H9A 0.2728 0.3619 0.2555 0.055 Uiso calc R 1
H H9B 0.1499 0.4384 0.1704 0.055 Uiso calc R 1
C C10 0.5215(9) 0.7500(7) 0.3273(5) 0.047 Uani d . 1
H H10A 0.6407 0.7741 0.3196 0.071 Uiso calc R 1
H H10B 0.5262 0.7175 0.3903 0.071 Uiso calc R 1
H H10C 0.4444 0.8269 0.3166 0.071 Uiso calc R 1
C C11 0.2014(9) 0.3828(7) -0.0510(5) 0.043 Uani d . 1
H H11A 0.3020 0.3955 -0.0816 0.064 Uiso calc R 1
H H11B 0.0971 0.3576 -0.0970 0.064 Uiso calc R 1
H H11C 0.2294 0.3137 -0.0043 0.064 Uiso calc R 1
C C12 0.2030(8) 0.6908(7) -0.0809(4) 0.0415(15) Uani d . 1
H H12A 0.1683 0.7780 -0.0614 0.050 Uiso calc R 1
H H12B 0.3310 0.6926 -0.0820 0.050 Uiso calc R 1
C C13 0.0925(8) 0.6561(7) -0.1810(4) 0.0430(15) Uani d . 1
H H13 -0.0322 0.6663 -0.1918 0.052 Uiso calc R 1
C C14 0.1643(8) 0.6141(6) -0.2502(4) 0.0385(13) Uani d . 1
H H14 0.2893 0.6068 -0.2395 0.046 Uiso calc R 1
C C15 -0.0572(9) 0.3993(7) -0.3683(5) 0.047 Uani d . 1
H H15A -0.1696 0.4027 -0.3468 0.071 Uiso calc R 1
H H15B 0.0262 0.3436 -0.3267 0.071 Uiso calc R 1
H H15C -0.0771 0.3631 -0.4311 0.071 Uiso calc R 1
C C16 -0.1393(8) 0.6949(7) -0.4057(5) 0.041 Uani d . 1
H H16A -0.2022 0.6764 -0.4689 0.061 Uiso calc R 1
H H16B -0.0837 0.7813 -0.4039 0.061 Uiso calc R 1
H H16C -0.2231 0.6937 -0.3636 0.061 Uiso calc R 1
C C17 0.1943(7) 0.5796(7) -0.4543(4) 0.049 Uani d . 1
H H17A 0.2631 0.4987 -0.4522 0.073 Uiso calc R 1
H H17B 0.2746 0.6536 -0.4372 0.073 Uiso calc R 1
H H17C 0.1259 0.5926 -0.5171 0.073 Uiso calc R 1
O O1 0.2297(6) 0.7626(5) 0.1376(3) 0.0473(11) Uani d . 1
H H1D 0.248(10) 0.845(8) 0.125(5) 0.057 Uiso d . 1
Se Se1 0.15165(6) 0.54982(7) 0.01059(4) 0.04094(15) Uani d . 1
Si Si1 0.03564(18) 0.5673(2) -0.36882(11) 0.0395(4) Uani d . 1

loop_
_atom_site_aniso_label
_atom_site_aniso_U_11
_atom_site_aniso_U_22
_atom_site_aniso_U_33
_atom_site_aniso_U_12
_atom_site_aniso_U_13
_atom_site_aniso_U_23
Br1 0.0503(3) 0.0494(4) 0.0775(5) -0.0034(4) 0.0172(3) -0.0074(5)
C1 0.043(3) 0.043(4) 0.040(3) 0.000(3) 0.020(3) 0.000(3)
C2 0.031(2) 0.049(3) 0.043(3) -0.012(4) -0.0060(19) -0.021(5)
C3 0.038(3) 0.046(4) 0.053(4) -0.019(3) -0.020(3) 0.003(3)
C4 0.059(4) 0.038(4) 0.034(4) -0.005(3) 0.004(3) 0.008(3)
C5 0.035(2) 0.037(3) 0.035(3) 0.019(3) 0.0062(18) 0.005(3)
C6 0.034(3) 0.048(4) 0.040(4) -0.005(3) 0.013(3) 0.003(3)
C7 0.052(3) 0.047(3) 0.037(4) 0.001(3) -0.003(3) 0.006(3)
C8 0.042(2) 0.049(4) 0.035(3) 0.016(3) 0.017(2) -0.009(3)
C9 0.034(3) 0.046(4) 0.055(4) -0.004(3) 0.004(3) 0.005(3)
C10 0.049 0.049 0.049 0.000 0.021 0.000
C11 0.044 0.044 0.044 0.000 0.018 0.000
C12 0.039(3) 0.051(4) 0.036(3) 0.020(3) 0.012(3) 0.009(3)
C13 0.045(3) 0.048(4) 0.033(3) 0.005(3) 0.002(3) 0.014(3)
C14 0.044(3) 0.044(3) 0.029(3) -0.004(2) 0.012(2) -0.002(3)
C15 0.049 0.049 0.049 0.000 0.021 0.000
C16 0.043 0.043 0.043 0.000 0.020 0.000
C17 0.050 0.050 0.050 0.000 0.020 0.000
O1 0.046(2) 0.049(3) 0.038(2) -0.010(2) -0.0126(19) 0.003(2)
Se1 0.0358(2) 0.0516(3) 0.0339(3) 0.0028(4) 0.00292(19) 0.0086(4)
Si1 0.0420(7) 0.0402(9) 0.0380(8) 0.0077(9) 0.0119(6) -0.0030(10)

loop_
_atom_type_symbol
_atom_type_description
_atom_type_scat_dispersion_real
_atom_type_scat_dispersion_imag
_atom_type_scat_source
C C 0.0033 0.0016 'International Tables Vol C Tables 4.2.6.8 and 6.1.1.4'
H H 0.0000 0.0000 'International Tables Vol C Tables 4.2.6.8 and 6.1.1.4'
O O 0.0106 0.0060 'International Tables Vol C Tables 4.2.6.8 and 6.1.1.4'
Si Si 0.0817 0.0704 'International Tables Vol C Tables 4.2.6.8 and 6.1.1.4'
Se Se -0.0929 2.2259 'International Tables Vol C Tables 4.2.6.8 and 6.1.1.4'
Br Br -0.2901 2.4595 'International Tables Vol C Tables 4.2.6.8 and 6.1.1.4'

loop_
_geom_angle_atom_site_label_1
_geom_angle_atom_site_label_2
_geom_angle_atom_site_label_3
_geom_angle
C3 C1 H1A 109.5
C3 C1 H1B 109.5
H1A C1 H1B 109.5
C3 C1 H1C 109.5
H1A C1 H1C 109.5
H1B C1 H1C 109.5
C3 C2 H2A 109.5
C3 C2 H2B 109.5
H2A C2 H2B 109.5
C3 C2 H2C 109.5
H2A C2 H2C 109.5
H2B C2 H2C 109.5
C1 C3 C2 106.0(5)
C1 C3 C7 117.3(6)
C2 C3 C7 117.8(6)
C1 C3 C4 112.0(5)
C2 C3 C4 111.8(6)
C7 C3 C4 91.6(5)
C9 C4 C5 109.2(6)
C9 C4 C3 103.9(6)
C5 C4 C3 100.3(5)
C9 C4 H4 114.0
C5 C4 H4 114.0
C3 C4 H4 114.0
C6 C5 C4 103.8(5)
C6 C5 Se1 113.2(4)
C4 C5 Se1 111.9(5)
C6 C5 H5 109.3
C4 C5 H5 109.3
Se1 C5 H5 109.3
O1 C6 C5 110.4(5)
O1 C6 C7 111.6(5)
C5 C6 C7 104.1(6)
O1 C6 H6 110.2
C5 C6 H6 110.2
C7 C6 H6 110.2
C6 C7 C8 107.5(5)
C6 C7 C3 102.0(5)
C8 C7 C3 102.2(5)
C6 C7 C10 112.5(6)
C8 C7 C10 114.0(6)
C3 C7 C10 117.4(5)
C7 C8 C9 105.0(5)
C7 C8 H8A 110.8
C9 C8 H8A 110.8
C7 C8 H8B 110.8
C9 C8 H8B 110.8
H8A C8 H8B 108.8
C4 C9 C8 100.5(5)
C4 C9 H9A 111.7
C8 C9 H9A 111.7
C4 C9 H9B 111.7
C8 C9 H9B 111.7
H9A C9 H9B 109.4
C7 C10 H10A 109.5
C7 C10 H10B 109.5
H10A C10 H10B 109.5
C7 C10 H10C 109.5
H10A C10 H10C 109.5
H10B C10 H10C 109.5
Se1 C11 H11A 109.5
Se1 C11 H11B 109.5
H11A C11 H11B 109.5
Se1 C11 H11C 109.5
H11A C11 H11C 109.5
H11B C11 H11C 109.5
C13 C12 Se1 108.2(4)
C13 C12 H12A 110.1
Se1 C12 H12A 110.1
C13 C12 H12B 110.1
Se1 C12 H12B 110.1
H12A C12 H12B 108.4
C14 C13 C12 123.8(5)
C14 C13 H13 118.1
C12 C13 H13 118.1
C13 C14 Si1 124.7(5)
C13 C14 H14 117.6
Si1 C14 H14 117.6
Si1 C15 H15A 109.5
Si1 C15 H15B 109.5
H15A C15 H15B 109.5
Si1 C15 H15C 109.5
H15A C15 H15C 109.5
H15B C15 H15C 109.5
Si1 C16 H16A 109.5
Si1 C16 H16B 109.5
H16A C16 H16B 109.5
Si1 C16 H16C 109.5
H16A C16 H16C 109.5
H16B C16 H16C 109.5
Si1 C17 H17A 109.5
Si1 C17 H17B 109.5
H17A C17 H17B 109.5
Si1 C17 H17C 109.5
H17A C17 H17C 109.5
H17B C17 H17C 109.5
C6 O1 Br1 105.8(4)
C6 O1 H1D 109(5)
C5 Se1 C11 98.0(3)
C5 Se1 C12 94.2(3)
C11 Se1 C12 102.9(3)
C15 Si1 C16 112.8(3)
C15 Si1 C14 111.2(3)
C16 Si1 C14 107.9(3)
C15 Si1 C17 110.9(3)
C16 Si1 C17 106.1(3)
C14 Si1 C17 107.6(3)

loop_
_geom_bond_atom_site_label_1
_geom_bond_atom_site_label_2
_geom_bond_distance
Br1 O1 3.143(5)
C1 C3 1.475(9)
C1 H1A 0.9600
C1 H1B 0.9600
C1 H1C 0.9600
C2 C3 1.492(8)
C2 H2A 0.9600
C2 H2B 0.9600
C2 H2C 0.9600
C3 C7 1.535(9)
C3 C4 1.559(9)
C4 C9 1.515(10)
C4 C5 1.531(10)
C4 H4 0.9800
C5 C6 1.484(10)
C5 Se1 1.963(5)
C5 H5 0.9800
C6 O1 1.446(8)
C6 C7 1.510(9)
C6 H6 0.9800
C7 C8 1.510(9)
C7 C10 1.546(9)
C8 C9 1.552(10)
C8 H8A 0.9700
C8 H8B 0.9700
C9 H9A 0.9700
C9 H9B 0.9700
C10 H10A 0.9600
C10 H10B 0.9600
C10 H10C 0.9600
C11 Se1 1.965(7)
C11 H11A 0.9600
C11 H11B 0.9600
C11 H11C 0.9600
C12 C13 1.560(9)
C12 Se1 2.022(6)
C12 H12A 0.9700
C12 H12B 0.9700
C13 C14 1.295(8)
C13 H13 0.9300
C14 Si1 1.855(6)
C14 H14 0.9300
C15 Si1 1.825(7)
C15 H15A 0.9600
C15 H15B 0.9600
C15 H15C 0.9600
C16 Si1 1.842(7)
C16 H16A 0.9600
C16 H16B 0.9600
C16 H16C 0.9600
C17 Si1 1.884(5)
C17 H17A 0.9600
C17 H17B 0.9600
C17 H17C 0.9600
O1 H1D 0.87(8)

loop_
_geom_hbond_atom_site_label_D
_geom_hbond_atom_site_label_H
_geom_hbond_atom_site_label_A
_geom_hbond_site_symmetry_A
_geom_hbond_distance_DH
_geom_hbond_distance_HA
_geom_hbond_distance_DA
_geom_hbond_angle_DHA
O1 H1D Br1 . 0.87(8) 2.28(8) 3.143(5) 175(7)
C5 H5 Br1 2_645 0.98 2.88 3.827(5) 163.5
C11 H11C Br1 1_545 0.96 2.94 3.874(7) 164.5
C12 H12B Br1 2_645 0.97 2.97 3.855(5) 152.0

loop_
_cod_related_entry_id
_cod_related_entry_database
_cod_related_entry_code
1 ChemSpider 30655528
